data_7030087
loop_
_publ_author_name
'Fern\'andez-Anca, Dami\'an'
'Garc\'ia-Seijo, M In\'es'
'Garc\'ia-Fern\'andez, M Esther'

_publ_section_title
;
 Tuneable reactivity with PPh3 and SnX2 of four- and five-coordinate
 Pd(II) and Pt(II) complexes containing polyphosphines.
;
_journal_issue 28
_journal_name_full 'Dalton transactions (Cambridge, England : 2003)'
_journal_page_first 10221
_journal_page_last 10232
_journal_paper_doi 10.1039/c3dt32611j
_journal_volume 42
_journal_year 2013
_chemical_formula_moiety 'C84 H84 O4 P8 Pt, C2 H6 O2 S, 2(Cl), 5.5(H2 O)'
_chemical_formula_sum 'C86 H101 Cl2 O10.5 P8 Pt S'
_chemical_formula_weight 1848.48
_chemical_name_systematic '[Pt(PP(PO)2)2]Cl2\^A.DMSO\^A.5.5H2O'
_space_group_IT_number 2
_symmetry_cell_setting triclinic
_symmetry_Int_Tables_number 2
_symmetry_space_group_name_Hall '-P 1'
_symmetry_space_group_name_H-M 'P -1'
_atom_sites_solution_hydrogens geom
_atom_sites_solution_primary direct
_atom_sites_solution_secondary difmap
_audit_creation_method SHELXL-97
_cell_angle_alpha 105.645(3)
_cell_angle_beta 99.023(3)
_cell_angle_gamma 102.653(3)
_cell_formula_units_Z 1
_cell_length_a 11.756(2)
_cell_length_b 13.916(3)
_cell_length_c 15.594(3)
_cell_measurement_reflns_used 948
_cell_measurement_temperature 293(2)
_cell_measurement_theta_max 25.915
_cell_measurement_theta_min 2.415
_cell_volume 2332.8(8)
_computing_cell_refinement 'SMART Software (Bruker, 1997)'
_computing_data_collection 'SMART Software (Bruker, 1997)'
_computing_data_reduction 'SAINT Software (Bruker, 1997)'
_computing_molecular_graphics 'ORTEP-3 for Windows (Farrugia 1997)'
_computing_publication_material 'WinGX publication routines (Farrugia, 1999)'
_computing_structure_refinement 'SHELXL-97 (Sheldrick, 2008)'
_computing_structure_solution 'SHELXS-97 (Sheldrick, 2008)'
_diffrn_ambient_temperature 293(2)
_diffrn_measured_fraction_theta_full 0.990
_diffrn_measured_fraction_theta_max 0.990
_diffrn_measurement_device_type 'Smart-CCD-1000 BRUKER'
_diffrn_measurement_method 'omega scans'
_diffrn_radiation_monochromator graphite
_diffrn_radiation_source 'fine-focus sealed tube'
_diffrn_radiation_type MoK\a
_diffrn_radiation_wavelength 0.71073
_diffrn_reflns_av_R_equivalents 0.0335
_diffrn_reflns_av_sigmaI/netI 0.0360
_diffrn_reflns_limit_h_max 14
_diffrn_reflns_limit_h_min -14
_diffrn_reflns_limit_k_max 16
_diffrn_reflns_limit_k_min -17
_diffrn_reflns_limit_l_max 19
_diffrn_reflns_limit_l_min 0
_diffrn_reflns_number 27072
_diffrn_reflns_theta_full 26.43
_diffrn_reflns_theta_max 26.43
_diffrn_reflns_theta_min 1.58
_exptl_absorpt_coefficient_mu 1.773
_exptl_absorpt_correction_T_max 0.9487
_exptl_absorpt_correction_T_min 0.6094
_exptl_absorpt_correction_type multi-scan
_exptl_absorpt_process_details SADABS
_exptl_crystal_colour colourless
_exptl_crystal_density_diffrn 1.316
_exptl_crystal_density_method 'not measured'
_exptl_crystal_description prism
_exptl_crystal_F_000 949
_exptl_crystal_size_max 0.31
_exptl_crystal_size_mid 0.14
_exptl_crystal_size_min 0.03
_refine_diff_density_max 1.073
_refine_diff_density_min -0.540
_refine_diff_density_rms 0.108
_refine_ls_extinction_method none
_refine_ls_goodness_of_fit_ref 1.120
_refine_ls_hydrogen_treatment constr
_refine_ls_matrix_type full
_refine_ls_number_parameters 529
_refine_ls_number_reflns 9519
_refine_ls_number_restraints 1
_refine_ls_restrained_S_all 1.120
_refine_ls_R_factor_all 0.0430
_refine_ls_R_factor_gt 0.0383
_refine_ls_shift/su_max 0.000
_refine_ls_shift/su_mean 0.000
_refine_ls_structure_factor_coef Fsqd
_refine_ls_weighting_details 'calc w=1/[\s^2^(Fo^2^)+(0.0630P)^2^+1.5216P] where P=(Fo^2^+2Fc^2^)/3'
_refine_ls_weighting_scheme calc
_refine_ls_wR_factor_gt 0.1042
_refine_ls_wR_factor_ref 0.1084
_reflns_number_gt 9023
_reflns_number_total 9519
_reflns_threshold_expression >2sigma(I)
_cod_data_source_file c3dt32611j.cif
_cod_data_source_block 13egac05
_cod_original_formula_sum 'C86 H101 Cl2 O10.50 P8 Pt S'
_cod_database_code 7030087

loop_
_symmetry_equiv_pos_as_xyz
'x, y, z'
'-x, -y, -z'

loop_
_atom_site_label
_atom_site_type_symbol
_atom_site_fract_x
_atom_site_fract_y
_atom_site_fract_z
_atom_site_U_iso_or_equiv
_atom_site_adp_type
_atom_site_occupancy
_atom_site_symmetry_multiplicity
_atom_site_calc_flag
_atom_site_refinement_flags
_atom_site_disorder_assembly
_atom_site_disorder_group
Pt1 Pt 1.0000 0.5000 0.5000 0.03060(8) Uani 1 2 d S . .
P1 P 0.90575(9) 0.54548(8) 0.38060(7) 0.0334(2) Uani 1 1 d . . .
P2 P 0.87860(9) 0.58072(8) 0.58060(7) 0.0341(2) Uani 1 1 d . . .
P3 P 0.58484(11) 0.30303(10) 0.20414(9) 0.0526(3) Uani 1 1 d . . .
P4 P 1.06428(18) 0.75208(12) 0.23013(10) 0.0735(4) Uani 1 1 d . . .
O1 O 0.5418(4) 0.3832(3) 0.1728(3) 0.0875(14) Uani 1 1 d . . .
O2 O 1.1409(6) 0.8406(4) 0.3098(3) 0.124(2) Uani 1 1 d . . .
C1 C 0.8054(4) 0.6210(3) 0.4240(3) 0.0427(9) Uani 1 1 d . . .
H1A H 0.8012 0.6719 0.3926 0.051 Uiso 1 1 calc R . .
H1B H 0.7254 0.5750 0.4112 0.051 Uiso 1 1 calc R . .
C2 C 0.8485(4) 0.6757(3) 0.5260(3) 0.0432(9) Uani 1 1 d . . .
H2A H 0.7877 0.7050 0.5495 0.052 Uiso 1 1 calc R . .
H2B H 0.9207 0.7315 0.5385 0.052 Uiso 1 1 calc R . .
C3 C 0.8097(4) 0.4437(3) 0.2780(3) 0.0418(9) Uani 1 1 d . . .
H3A H 0.7684 0.4757 0.2396 0.050 Uiso 1 1 calc R . .
H3B H 0.8597 0.4094 0.2439 0.050 Uiso 1 1 calc R . .
C4 C 0.7165(4) 0.3619(3) 0.2979(3) 0.0440(9) Uani 1 1 d . . .
H4A H 0.6928 0.3940 0.3531 0.053 Uiso 1 1 calc R . .
H4B H 0.7522 0.3083 0.3086 0.053 Uiso 1 1 calc R . .
C5 C 1.0113(4) 0.6298(3) 0.3396(3) 0.0430(9) Uani 1 1 d . . .
H5A H 1.0556 0.6911 0.3906 0.052 Uiso 1 1 calc R . .
H5B H 1.0685 0.5936 0.3185 0.052 Uiso 1 1 calc R . .
C6 C 0.9542(5) 0.6644(4) 0.2623(3) 0.0561(12) Uani 1 1 d . . .
H6A H 0.8948 0.6985 0.2818 0.067 Uiso 1 1 calc R . .
H6B H 0.9138 0.6039 0.2095 0.067 Uiso 1 1 calc R . .
C7 C 0.9332(4) 0.6482(3) 0.7023(3) 0.0398(9) Uani 1 1 d . . .
C8 C 1.0171(4) 0.7439(4) 0.7330(3) 0.0526(11) Uani 1 1 d . . .
H8 H 1.0438 0.7753 0.6914 0.063 Uiso 1 1 calc R . .
C9 C 1.0613(5) 0.7927(5) 0.8265(4) 0.0708(16) Uani 1 1 d . . .
H9 H 1.1169 0.8576 0.8473 0.085 Uiso 1 1 calc R . .
C10 C 1.0247(6) 0.7474(6) 0.8880(4) 0.0783(18) Uani 1 1 d . . .
H10 H 1.0558 0.7808 0.9503 0.094 Uiso 1 1 calc R . .
C11 C 0.9421(6) 0.6528(5) 0.8584(4) 0.0737(16) Uani 1 1 d . . .
H11 H 0.9173 0.6217 0.9007 0.088 Uiso 1 1 calc R . .
C12 C 0.8947(4) 0.6025(4) 0.7653(3) 0.0523(11) Uani 1 1 d . . .
H12 H 0.8376 0.5384 0.7454 0.063 Uiso 1 1 calc R . .
C13 C 0.7337(4) 0.4961(3) 0.5726(3) 0.0388(8) Uani 1 1 d . . .
C14 C 0.6489(4) 0.5398(4) 0.6094(4) 0.0584(12) Uani 1 1 d . . .
H14 H 0.6644 0.6116 0.6321 0.070 Uiso 1 1 calc R . .
C15 C 0.5423(5) 0.4765(5) 0.6121(5) 0.0748(17) Uani 1 1 d . . .
H15 H 0.4863 0.5055 0.6374 0.090 Uiso 1 1 calc R . .
C16 C 0.5189(5) 0.3710(5) 0.5777(4) 0.0740(17) Uani 1 1 d . . .
H16 H 0.4469 0.3286 0.5796 0.089 Uiso 1 1 calc R . .
C17 C 0.6012(5) 0.3273(4) 0.5402(4) 0.0650(14) Uani 1 1 d . . .
H17 H 0.5841 0.2555 0.5164 0.078 Uiso 1 1 calc R . .
C18 C 0.7092(4) 0.3896(4) 0.5377(3) 0.0467(10) Uani 1 1 d . . .
H18 H 0.7649 0.3598 0.5126 0.056 Uiso 1 1 calc R . .
C19 C 0.4738(4) 0.2296(4) 0.2464(4) 0.0611(13) Uani 1 1 d . . .
C20 C 0.5006(6) 0.1750(5) 0.3058(5) 0.0802(18) Uani 1 1 d . . .
H20 H 0.5794 0.1754 0.3262 0.096 Uiso 1 1 calc R . .
C21 C 0.4091(8) 0.1201(7) 0.3342(6) 0.114(3) Uani 1 1 d . . .
H21 H 0.4281 0.0857 0.3756 0.137 Uiso 1 1 calc R . .
C22 C 0.2933(8) 0.1148(8) 0.3038(7) 0.123(4) Uani 1 1 d . . .
H22 H 0.2332 0.0747 0.3219 0.148 Uiso 1 1 calc R . .
C23 C 0.2654(6) 0.1684(7) 0.2464(8) 0.117(4) Uani 1 1 d . . .
H23 H 0.1859 0.1666 0.2267 0.141 Uiso 1 1 calc R . .
C24 C 0.3546(5) 0.2264(5) 0.2166(5) 0.089(2) Uani 1 1 d . . .
H24 H 0.3345 0.2626 0.1770 0.107 Uiso 1 1 calc R . .
C25 C 0.6195(5) 0.2099(4) 0.1136(4) 0.0623(13) Uani 1 1 d . . .
C26 C 0.6281(5) 0.1134(5) 0.1185(5) 0.0752(16) Uani 1 1 d . . .
H26 H 0.6204 0.0966 0.1715 0.090 Uiso 1 1 calc R . .
C27 C 0.6480(6) 0.0422(6) 0.0456(6) 0.100(3) Uani 1 1 d . . .
H27 H 0.6519 -0.0229 0.0486 0.120 Uiso 1 1 calc R . .
C28 C 0.6618(7) 0.0688(8) -0.0314(6) 0.114(3) Uani 1 1 d . . .
H28 H 0.6775 0.0216 -0.0798 0.137 Uiso 1 1 calc R . .
C29 C 0.6533(10) 0.1616(10) -0.0391(6) 0.134(4) Uani 1 1 d . . .
H29 H 0.6620 0.1775 -0.0923 0.161 Uiso 1 1 calc R . .
C30 C 0.6312(8) 0.2334(7) 0.0340(5) 0.107(3) Uani 1 1 d . . .
H30 H 0.6244 0.2972 0.0292 0.128 Uiso 1 1 calc R . .
C31 C 1.1526(6) 0.6776(5) 0.1731(4) 0.0707(16) Uani 1 1 d . . .
C32 C 1.2605(7) 0.6785(8) 0.2236(6) 0.107(3) Uani 1 1 d . . .
H32 H 1.2873 0.7186 0.2849 0.128 Uiso 1 1 calc R . .
C33 C 1.3292(9) 0.6179(11) 0.1808(9) 0.143(4) Uani 1 1 d . . .
H33 H 1.3995 0.6149 0.2155 0.172 Uiso 1 1 calc R . .
C34 C 1.2956(9) 0.5631(8) 0.0895(8) 0.115(3) Uani 1 1 d . . .
H34 H 1.3438 0.5251 0.0625 0.138 Uiso 1 1 calc R . .
C35 C 1.1893(8) 0.5643(6) 0.0374(6) 0.099(2) Uani 1 1 d . . .
H35 H 1.1660 0.5284 -0.0249 0.119 Uiso 1 1 calc R . .
C36 C 1.1171(7) 0.6213(5) 0.0810(5) 0.0823(18) Uani 1 1 d . . .
H36 H 1.0444 0.6209 0.0471 0.099 Uiso 1 1 calc R . .
C37 C 0.9821(8) 0.7943(5) 0.1473(4) 0.079(2) Uani 1 1 d . . .
C38 C 0.8676(8) 0.7390(7) 0.0939(5) 0.094(2) Uani 1 1 d . . .
H38 H 0.8319 0.6737 0.0968 0.112 Uiso 1 1 calc R . .
C39 C 0.8067(11) 0.7816(9) 0.0362(6) 0.137(4) Uani 1 1 d . . .
H39 H 0.7304 0.7462 -0.0001 0.164 Uiso 1 1 calc R . .
C40 C 0.8668(16) 0.8818(12) 0.0355(9) 0.172(8) Uani 1 1 d . . .
H40 H 0.8283 0.9121 -0.0024 0.207 Uiso 1 1 calc R . .
C41 C 0.9741(19) 0.9330(10) 0.0861(9) 0.178(9) Uani 1 1 d . . .
H41 H 1.0092 0.9985 0.0833 0.214 Uiso 1 1 calc R . .
C42 C 1.0364(11) 0.8927(5) 0.1434(5) 0.120(4) Uani 1 1 d . . .
H42 H 1.1128 0.9300 0.1787 0.143 Uiso 1 1 calc R . .
S1S S 0.2920(9) 0.1461(5) 0.6828(7) 0.172(3) Uani 0.50 1 d PD A 1
O1S O 0.3255(10) 0.2636(7) 0.7177(8) 0.092(3) Uani 0.50 1 d P A 1
C1S C 0.226(3) 0.0714(19) 0.7297(17) 0.203(14) Uani 0.50 1 d PD A 1
H1S1 H 0.1447 0.0744 0.7246 0.305 Uiso 0.50 1 d PR A 1
H1S2 H 0.2658 0.0922 0.7932 0.305 Uiso 0.50 1 d PR A 1
H1S3 H 0.2274 0.0016 0.7001 0.305 Uiso 0.50 1 d PR A 1
C2S C 0.403(3) 0.1052(17) 0.712(5) 0.49(6) Uani 0.50 1 d PD A 1
H2S1 H 0.4707 0.1390 0.6933 0.582 Uiso 0.50 1 d PR A 1
H2S2 H 0.3838 0.0316 0.6832 0.582 Uiso 0.50 1 d PR A 1
H2S3 H 0.4227 0.1204 0.7774 0.582 Uiso 0.50 1 d PR A 1
O5W O 0.3655(19) 0.169(2) 0.746(2) 0.29(2) Uani 0.50 1 d P B 2
Cl1 Cl 0.81669(16) 0.18526(13) 0.41910(12) 0.0813(4) Uani 1 1 d . . .
O1W O 0.6482(7) 0.5619(6) 0.1391(6) 0.154(3) Uani 1 1 d . . .
O2W O 0.6705(12) 0.0895(10) 0.5448(7) 0.129(5) Uani 0.50 1 d P . .
O3W O 0.0012(12) 0.8904(10) 0.4604(9) 0.127(4) Uani 0.50 1 d P . .
O4W O 0.039(3) 0.052(2) 0.376(3) 0.164(13) Uani 0.25 1 d P . .

loop_
_atom_site_aniso_label
_atom_site_aniso_U_11
_atom_site_aniso_U_22
_atom_site_aniso_U_33
_atom_site_aniso_U_23
_atom_site_aniso_U_13
_atom_site_aniso_U_12
Pt1 0.03148(12) 0.03480(12) 0.02762(11) 0.01192(8) 0.00839(8) 0.00959(8)
P1 0.0366(5) 0.0367(5) 0.0301(5) 0.0148(4) 0.0075(4) 0.0108(4)
P2 0.0341(5) 0.0380(5) 0.0307(5) 0.0102(4) 0.0089(4) 0.0110(4)
P3 0.0468(6) 0.0501(7) 0.0510(7) 0.0134(5) -0.0049(5) 0.0080(5)
P4 0.1086(13) 0.0599(8) 0.0493(8) 0.0291(7) 0.0216(8) 0.0007(8)
O1 0.084(3) 0.074(3) 0.092(3) 0.031(2) -0.024(2) 0.021(2)
O2 0.193(6) 0.077(3) 0.063(3) 0.013(2) 0.029(3) -0.033(3)
C1 0.046(2) 0.051(2) 0.039(2) 0.0198(19) 0.0114(18) 0.0212(19)
C2 0.051(2) 0.040(2) 0.045(2) 0.0156(18) 0.0147(19) 0.0189(19)
C3 0.044(2) 0.045(2) 0.033(2) 0.0121(17) 0.0013(17) 0.0096(18)
C4 0.044(2) 0.042(2) 0.040(2) 0.0119(18) 0.0015(18) 0.0068(18)
C5 0.047(2) 0.046(2) 0.037(2) 0.0203(18) 0.0102(18) 0.0062(18)
C6 0.067(3) 0.063(3) 0.050(3) 0.035(2) 0.018(2) 0.018(2)
C7 0.036(2) 0.047(2) 0.034(2) 0.0054(17) 0.0083(16) 0.0156(17)
C8 0.045(2) 0.052(3) 0.052(3) 0.005(2) 0.010(2) 0.010(2)
C9 0.053(3) 0.067(3) 0.063(3) -0.013(3) 0.002(3) 0.007(3)
C10 0.073(4) 0.103(5) 0.038(3) -0.006(3) 0.005(3) 0.025(4)
C11 0.083(4) 0.100(5) 0.037(3) 0.016(3) 0.017(3) 0.027(4)
C12 0.055(3) 0.064(3) 0.038(2) 0.013(2) 0.014(2) 0.018(2)
C13 0.036(2) 0.045(2) 0.034(2) 0.0121(17) 0.0084(16) 0.0098(17)
C14 0.042(2) 0.062(3) 0.066(3) 0.009(2) 0.019(2) 0.015(2)
C15 0.042(3) 0.093(5) 0.082(4) 0.015(3) 0.024(3) 0.014(3)
C16 0.041(3) 0.091(4) 0.084(4) 0.032(4) 0.016(3) -0.002(3)
C17 0.059(3) 0.056(3) 0.071(4) 0.024(3) 0.006(3) 0.001(2)
C18 0.044(2) 0.050(2) 0.043(2) 0.0128(19) 0.0080(19) 0.0092(19)
C19 0.041(2) 0.056(3) 0.065(3) -0.006(2) 0.007(2) 0.004(2)
C20 0.060(3) 0.092(4) 0.076(4) 0.029(4) 0.012(3) -0.003(3)
C21 0.098(6) 0.120(7) 0.096(6) 0.027(5) 0.029(5) -0.025(5)
C22 0.082(6) 0.116(7) 0.125(8) -0.012(6) 0.049(6) -0.022(5)
C23 0.044(4) 0.092(6) 0.164(9) -0.033(6) 0.031(5) 0.003(4)
C24 0.045(3) 0.072(4) 0.116(6) -0.016(4) 0.003(3) 0.013(3)
C25 0.050(3) 0.066(3) 0.050(3) 0.007(2) 0.004(2) -0.006(2)
C26 0.064(3) 0.072(4) 0.079(4) 0.009(3) 0.019(3) 0.015(3)
C27 0.067(4) 0.082(5) 0.117(6) -0.013(4) 0.024(4) 0.008(3)
C28 0.086(5) 0.123(7) 0.082(6) -0.021(5) 0.029(4) -0.013(5)
C29 0.157(9) 0.146(9) 0.066(5) 0.008(6) 0.051(5) -0.011(7)
C30 0.129(7) 0.102(6) 0.066(4) 0.022(4) 0.024(4) -0.008(5)
C31 0.080(4) 0.073(4) 0.060(3) 0.037(3) 0.018(3) 0.001(3)
C32 0.084(5) 0.166(8) 0.076(5) 0.055(5) 0.018(4) 0.023(5)
C33 0.095(7) 0.237(14) 0.139(9) 0.113(10) 0.037(7) 0.056(8)
C34 0.109(7) 0.138(8) 0.133(8) 0.075(7) 0.056(6) 0.042(6)
C35 0.101(6) 0.098(5) 0.103(6) 0.034(5) 0.037(5) 0.024(5)
C36 0.089(5) 0.080(4) 0.073(4) 0.028(3) 0.013(3) 0.016(4)
C37 0.148(7) 0.063(3) 0.054(3) 0.036(3) 0.049(4) 0.045(4)
C38 0.146(7) 0.114(6) 0.069(4) 0.058(4) 0.048(5) 0.080(6)
C39 0.200(10) 0.216(11) 0.094(6) 0.102(7) 0.083(7) 0.155(10)
C40 0.34(2) 0.203(16) 0.133(11) 0.136(12) 0.150(13) 0.217(17)
C41 0.40(3) 0.104(8) 0.127(10) 0.089(8) 0.151(13) 0.139(13)
C42 0.250(11) 0.063(4) 0.075(4) 0.039(4) 0.084(6) 0.046(5)
S1S 0.186(7) 0.101(4) 0.248(9) 0.096(5) 0.025(7) 0.043(4)
O1S 0.125(8) 0.059(5) 0.105(7) 0.031(5) 0.024(6) 0.045(5)
C1S 0.23(3) 0.21(3) 0.15(2) -0.02(2) 0.12(2) 0.08(3)
C2S 0.28(5) 0.054(12) 0.89(13) 0.05(3) -0.33(7) 0.029(18)
O5W 0.111(13) 0.24(3) 0.32(3) -0.18(3) 0.058(17) -0.017(16)
Cl1 0.0931(11) 0.0862(10) 0.0850(11) 0.0378(9) 0.0358(9) 0.0411(9)
O1W 0.159(6) 0.145(6) 0.191(8) 0.097(6) 0.052(6) 0.043(5)
O2W 0.140(10) 0.132(9) 0.076(7) 0.042(7) -0.001(6) -0.034(8)
O3W 0.184(10) 0.094(10) 0.099(10) 0.018(8) -0.001(8) 0.072(8)
O4W 0.15(2) 0.107(18) 0.26(4) 0.08(2) 0.10(3) 0.019(17)

loop_
_atom_type_symbol
_atom_type_description
_atom_type_scat_dispersion_real
_atom_type_scat_dispersion_imag
_atom_type_scat_source
C C 0.0033 0.0016 'International Tables Vol C Tables 4.2.6.8 and 6.1.1.4'
H H 0.0000 0.0000 'International Tables Vol C Tables 4.2.6.8 and 6.1.1.4'
Cl Cl 0.1484 0.1585 'International Tables Vol C Tables 4.2.6.8 and 6.1.1.4'
O O 0.0106 0.0060 'International Tables Vol C Tables 4.2.6.8 and 6.1.1.4'
P P 0.1023 0.0942 'International Tables Vol C Tables 4.2.6.8 and 6.1.1.4'
Pt Pt -1.7033 8.3905 'International Tables Vol C Tables 4.2.6.8 and 6.1.1.4'
S S 0.1246 0.1234 'International Tables Vol C Tables 4.2.6.8 and 6.1.1.4'

loop_
_geom_angle_atom_site_label_1
_geom_angle_atom_site_label_2
_geom_angle_atom_site_label_3
_geom_angle
_geom_angle_site_symmetry_1
_geom_angle_site_symmetry_3
_geom_angle_publ_flag
P2 Pt1 P2 180.00(5) 2_766 . y
P2 Pt1 P1 96.11(4) 2_766 . y
P2 Pt1 P1 83.89(4) . . y
P2 Pt1 P1 83.88(4) 2_766 2_766 y
P2 Pt1 P1 96.12(4) . 2_766 y
P1 Pt1 P1 180.00(4) . 2_766 y
C5 P1 C3 105.7(2) . . ?
C5 P1 C1 106.1(2) . . ?
C3 P1 C1 103.9(2) . . ?
C5 P1 Pt1 112.45(14) . . ?
C3 P1 Pt1 119.60(14) . . ?
C1 P1 Pt1 108.00(13) . . ?
C13 P2 C7 103.47(19) . . ?
C13 P2 C2 106.0(2) . . ?
C7 P2 C2 107.4(2) . . ?
C13 P2 Pt1 114.57(14) . . ?
C7 P2 Pt1 119.41(13) . . ?
C2 P2 Pt1 105.21(14) . . ?
O1 P3 C19 111.5(3) . . ?
O1 P3 C25 112.6(3) . . ?
C19 P3 C25 106.2(2) . . ?
O1 P3 C4 111.1(2) . . ?
C19 P3 C4 106.3(2) . . ?
C25 P3 C4 108.8(2) . . ?
O2 P4 C31 111.0(4) . . ?
O2 P4 C37 112.1(3) . . ?
C31 P4 C37 107.4(3) . . ?
O2 P4 C6 112.6(3) . . ?
C31 P4 C6 107.2(3) . . ?
C37 P4 C6 106.1(3) . . ?
C2 C1 P1 111.3(3) . . ?
C2 C1 H1A 109.3 . . ?
P1 C1 H1A 109.3 . . ?
C2 C1 H1B 109.4 . . ?
P1 C1 H1B 109.4 . . ?
H1A C1 H1B 108.0 . . ?
C1 C2 P2 108.0(3) . . ?
C1 C2 H2A 110.1 . . ?
P2 C2 H2A 110.1 . . ?
C1 C2 H2B 110.1 . . ?
P2 C2 H2B 110.1 . . ?
H2A C2 H2B 108.4 . . ?
C4 C3 P1 114.0(3) . . ?
C4 C3 H3A 108.8 . . ?
P1 C3 H3A 108.8 . . ?
C4 C3 H3B 108.7 . . ?
P1 C3 H3B 108.8 . . ?
H3A C3 H3B 107.6 . . ?
C3 C4 P3 111.9(3) . . ?
C3 C4 H4A 109.2 . . ?
P3 C4 H4A 109.2 . . ?
C3 C4 H4B 109.3 . . ?
P3 C4 H4B 109.3 . . ?
H4A C4 H4B 107.9 . . ?
C6 C5 P1 114.9(3) . . ?
C6 C5 H5A 108.6 . . ?
P1 C5 H5A 108.6 . . ?
C6 C5 H5B 108.5 . . ?
P1 C5 H5B 108.5 . . ?
H5A C5 H5B 107.5 . . ?
C5 C6 P4 111.7(4) . . ?
C5 C6 H6A 109.3 . . ?
P4 C6 H6A 109.3 . . ?
C5 C6 H6B 109.3 . . ?
P4 C6 H6B 109.3 . . ?
H6A C6 H6B 107.9 . . ?
C8 C7 C12 119.5(4) . . ?
C8 C7 P2 120.1(4) . . ?
C12 C7 P2 120.4(3) . . ?
C7 C8 C9 119.3(5) . . ?
C7 C8 H8 120.4 . . ?
C9 C8 H8 120.3 . . ?
C10 C9 C8 121.1(5) . . ?
C10 C9 H9 119.4 . . ?
C8 C9 H9 119.5 . . ?
C9 C10 C11 120.0(5) . . ?
C9 C10 H10 120.0 . . ?
C11 C10 H10 120.0 . . ?
C10 C11 C12 120.4(6) . . ?
C10 C11 H11 119.8 . . ?
C12 C11 H11 119.8 . . ?
C7 C12 C11 119.7(5) . . ?
C7 C12 H12 120.2 . . ?
C11 C12 H12 120.1 . . ?
C18 C13 C14 119.6(4) . . ?
C18 C13 P2 121.4(3) . . ?
C14 C13 P2 118.7(3) . . ?
C15 C14 C13 119.9(5) . . ?
C15 C14 H14 120.0 . . ?
C13 C14 H14 120.0 . . ?
C16 C15 C14 120.1(5) . . ?
C16 C15 H15 119.9 . . ?
C14 C15 H15 120.0 . . ?
C15 C16 C17 120.4(5) . . ?
C15 C16 H16 119.8 . . ?
C17 C16 H16 119.8 . . ?
C16 C17 C18 120.4(5) . . ?
C16 C17 H17 119.8 . . ?
C18 C17 H17 119.8 . . ?
C13 C18 C17 119.6(5) . . ?
C13 C18 H18 120.2 . . ?
C17 C18 H18 120.2 . . ?
C20 C19 C24 118.6(6) . . ?
C20 C19 P3 123.5(4) . . ?
C24 C19 P3 117.9(6) . . ?
C21 C20 C19 119.4(7) . . ?
C21 C20 H20 120.3 . . ?
C19 C20 H20 120.3 . . ?
C22 C21 C20 122.1(10) . . ?
C22 C21 H21 118.9 . . ?
C20 C21 H21 118.9 . . ?
C21 C22 C23 119.3(8) . . ?
C21 C22 H22 120.3 . . ?
C23 C22 H22 120.4 . . ?
C22 C23 C24 120.8(8) . . ?
C22 C23 H23 119.6 . . ?
C24 C23 H23 119.6 . . ?
C19 C24 C23 119.7(8) . . ?
C19 C24 H24 120.2 . . ?
C23 C24 H24 120.2 . . ?
C30 C25 C26 118.8(6) . . ?
C30 C25 P3 118.5(6) . . ?
C26 C25 P3 122.7(5) . . ?
C27 C26 C25 120.8(7) . . ?
C27 C26 H26 119.6 . . ?
C25 C26 H26 119.6 . . ?
C28 C27 C26 119.0(8) . . ?
C28 C27 H27 120.5 . . ?
C26 C27 H27 120.5 . . ?
C29 C28 C27 122.0(8) . . ?
C29 C28 H28 119.0 . . ?
C27 C28 H28 119.0 . . ?
C28 C29 C30 119.2(9) . . ?
C28 C29 H29 120.4 . . ?
C30 C29 H29 120.4 . . ?
C25 C30 C29 120.2(9) . . ?
C25 C30 H30 119.9 . . ?
C29 C30 H30 119.9 . . ?
C32 C31 C36 119.6(7) . . ?
C32 C31 P4 118.0(6) . . ?
C36 C31 P4 122.4(5) . . ?
C31 C32 C33 118.8(8) . . ?
C31 C32 H32 120.6 . . ?
C33 C32 H32 120.6 . . ?
C34 C33 C32 121.9(9) . . ?
C34 C33 H33 119.1 . . ?
C32 C33 H33 119.1 . . ?
C33 C34 C35 119.7(10) . . ?
C33 C34 H34 120.1 . . ?
C35 C34 H34 120.2 . . ?
C34 C35 C36 118.7(9) . . ?
C34 C35 H35 120.6 . . ?
C36 C35 H35 120.7 . . ?
C31 C36 C35 121.2(7) . . ?
C31 C36 H36 119.4 . . ?
C35 C36 H36 119.4 . . ?
C38 C37 C42 120.3(7) . . ?
C38 C37 P4 124.0(5) . . ?
C42 C37 P4 115.5(7) . . ?
C39 C38 C37 120.0(9) . . ?
C39 C38 H38 120.0 . . ?
C37 C38 H38 120.0 . . ?
C38 C39 C40 116.9(12) . . ?
C38 C39 H39 121.6 . . ?
C40 C39 H39 121.5 . . ?
C41 C40 C39 122.5(11) . . ?
C41 C40 H40 118.7 . . ?
C39 C40 H40 118.8 . . ?
C40 C41 C42 121.9(13) . . ?
C40 C41 H41 119.1 . . ?
C42 C41 H41 119.1 . . ?
C41 C42 C37 118.4(12) . . ?
C41 C42 H42 120.8 . . ?
C37 C42 H42 120.8 . . ?
O1S S1S C1S 125.9(11) . . ?
O1S S1S C2S 110.5(12) . . ?
C1S S1S C2S 84(2) . . ?
S1S C1S H1S1 109.3 . . ?
S1S C1S H1S2 109.6 . . ?
H1S1 C1S H1S2 109.5 . . ?
S1S C1S H1S3 109.5 . . ?
H1S1 C1S H1S3 109.5 . . ?
H1S2 C1S H1S3 109.5 . . ?
S1S C2S H2S1 109.1 . . ?
S1S C2S H2S2 109.4 . . ?
H2S1 C2S H2S2 109.5 . . ?
S1S C2S H2S3 109.9 . . ?
H2S1 C2S H2S3 109.5 . . ?
H2S2 C2S H2S3 109.5 . . ?

loop_
_geom_bond_atom_site_label_1
_geom_bond_atom_site_label_2
_geom_bond_distance
_geom_bond_site_symmetry_2
_geom_bond_publ_flag
Pt1 P2 2.3198(10) 2_766 y
Pt1 P2 2.3199(10) . y
Pt1 P1 2.3217(10) . y
Pt1 P1 2.3218(10) 2_766 y
P1 C5 1.829(4) . ?
P1 C3 1.831(4) . ?
P1 C1 1.834(4) . ?
P2 C13 1.811(4) . ?
P2 C7 1.814(4) . ?
P2 C2 1.821(4) . ?
P3 O1 1.485(4) . ?
P3 C19 1.797(6) . ?
P3 C25 1.807(6) . ?
P3 C4 1.815(4) . ?
P4 O2 1.486(5) . ?
P4 C31 1.791(7) . ?
P4 C37 1.793(7) . ?
P4 C6 1.805(5) . ?
C1 C2 1.513(6) . ?
C1 H1A 0.9700 . ?
C1 H1B 0.9700 . ?
C2 H2A 0.9700 . ?
C2 H2B 0.9700 . ?
C3 C4 1.530(6) . ?
C3 H3A 0.9700 . ?
C3 H3B 0.9700 . ?
C4 H4A 0.9700 . ?
C4 H4B 0.9700 . ?
C5 C6 1.527(6) . ?
C5 H5A 0.9700 . ?
C5 H5B 0.9700 . ?
C6 H6A 0.9700 . ?
C6 H6B 0.9700 . ?
C7 C8 1.382(6) . ?
C7 C12 1.388(6) . ?
C8 C9 1.391(7) . ?
C8 H8 0.9300 . ?
C9 C10 1.356(9) . ?
C9 H9 0.9300 . ?
C10 C11 1.364(9) . ?
C10 H10 0.9300 . ?
C11 C12 1.390(7) . ?
C11 H11 0.9300 . ?
C12 H12 0.9300 . ?
C13 C18 1.380(6) . ?
C13 C14 1.397(6) . ?
C14 C15 1.379(8) . ?
C14 H14 0.9300 . ?
C15 C16 1.367(9) . ?
C15 H15 0.9300 . ?
C16 C17 1.375(9) . ?
C16 H16 0.9300 . ?
C17 C18 1.385(7) . ?
C17 H17 0.9300 . ?
C18 H18 0.9300 . ?
C19 C20 1.388(9) . ?
C19 C24 1.392(8) . ?
C20 C21 1.382(9) . ?
C20 H20 0.9300 . ?
C21 C22 1.348(13) . ?
C21 H21 0.9300 . ?
C22 C23 1.357(14) . ?
C22 H22 0.9300 . ?
C23 C24 1.396(12) . ?
C23 H23 0.9300 . ?
C24 H24 0.9300 . ?
C25 C30 1.385(9) . ?
C25 C26 1.389(9) . ?
C26 C27 1.381(9) . ?
C26 H26 0.9300 . ?
C27 C28 1.370(13) . ?
C27 H27 0.9300 . ?
C28 C29 1.352(14) . ?
C28 H28 0.9300 . ?
C29 C30 1.400(12) . ?
C29 H29 0.9300 . ?
C30 H30 0.9300 . ?
C31 C32 1.380(10) . ?
C31 C36 1.384(9) . ?
C32 C33 1.405(14) . ?
C32 H32 0.9300 . ?
C33 C34 1.367(15) . ?
C33 H33 0.9300 . ?
C34 C35 1.385(12) . ?
C34 H34 0.9300 . ?
C35 C36 1.412(11) . ?
C35 H35 0.9300 . ?
C36 H36 0.9300 . ?
C37 C38 1.395(11) . ?
C37 C42 1.400(9) . ?
C38 C39 1.395(9) . ?
C38 H38 0.9300 . ?
C39 C40 1.422(19) . ?
C39 H39 0.9300 . ?
C40 C41 1.31(2) . ?
C40 H40 0.9300 . ?
C41 C42 1.376(16) . ?
C41 H41 0.9300 . ?
C42 H42 0.9300 . ?
S1S O1S 1.515(12) . ?
S1S C1S 1.57(2) . ?
S1S C2S 1.59(2) . ?
C1S H1S1 0.9600 . ?
C1S H1S2 0.9600 . ?
C1S H1S3 0.9601 . ?
C2S H2S1 0.9602 . ?
C2S H2S2 0.9599 . ?
C2S H2S3 0.9601 . ?
O5W H2S3 1.1973 . ?
